data_7200392
loop_
_publ_author_name
'Arthur, Richard J.'
'Coogan, Michael P.'
'Casadesus, Meritxell'
'Haigh, Robert'
'Headspith, D. A.'
'Francesconi, M. Grazia'
'Laye, Rebecca H.'

_publ_section_title
;
 Stereostructural behaviour of N--N atropisomers: Two conglomerate
 crystallisations and a crystallisation-induced deracemisation
;
_journal_coden_ASTM CRECF4
_journal_issue 4
_journal_name_full CrystEngComm
_journal_page_first 610
_journal_page_last 619
_journal_paper_doi 10.1039/b814424a
_journal_volume 11
_journal_year 2009
_chemical_absolute_configuration ad
_chemical_formula_moiety 'C18 H14 N4 O S'
_chemical_formula_sum 'C18 H14 N4 O S'
_chemical_formula_weight 334.39
_chemical_melting_point 173
_chemical_name_common 2,2'-Dimethyl-3,3'-biquinazoline-4-thio-4'-one
_chemical_name_systematic
;
2,2'-Dimethyl-3,3'-biquinazoline-4-thio-4'-one
;
_space_group_IT_number 4
_symmetry_cell_setting monoclinic
_symmetry_space_group_name_Hall 'P 2yb'
_symmetry_space_group_name_H-M 'P 1 21 1'
_atom_sites_solution_hydrogens geom
_atom_sites_solution_primary direct
_atom_sites_solution_secondary difmap
_audit_creation_method SHELXL-97
_cell_angle_alpha 90.00
_cell_angle_beta 108.174(11)
_cell_angle_gamma 90.00
_cell_formula_units_Z 2
_cell_length_a 8.054(2)
_cell_length_b 10.367(3)
_cell_length_c 9.995(3)
_cell_measurement_reflns_used 13511
_cell_measurement_temperature 150(2)
_cell_measurement_theta_max 27.48
_cell_measurement_theta_min 2.91
_cell_volume 792.9(4)
_computing_data_collection 'Apex version 2.1'
_computing_structure_refinement 'SHELXL-97 (Sheldrick, 1997)'
_computing_structure_solution 'SHELXS-97 (Sheldrick, 1990)'
_diffrn_ambient_temperature 150(2)
_diffrn_measured_fraction_theta_full 0.991
_diffrn_measured_fraction_theta_max 0.991
_diffrn_measurement_device_type 'Bruker Apex2 Kappa '
_diffrn_measurement_method CCD
_diffrn_radiation_monochromator graphite
_diffrn_radiation_source 'fine-focus sealed tube'
_diffrn_radiation_type MoK\a
_diffrn_radiation_wavelength 0.71073
_diffrn_reflns_av_R_equivalents 0.0644
_diffrn_reflns_av_sigmaI/netI 0.0528
_diffrn_reflns_limit_h_max 10
_diffrn_reflns_limit_h_min -11
_diffrn_reflns_limit_k_max 14
_diffrn_reflns_limit_k_min -14
_diffrn_reflns_limit_l_max 13
_diffrn_reflns_limit_l_min -13
_diffrn_reflns_number 15758
_diffrn_reflns_theta_full 29.57
_diffrn_reflns_theta_max 29.57
_diffrn_reflns_theta_min 2.14
_exptl_absorpt_coefficient_mu 0.217
_exptl_absorpt_correction_type none
_exptl_crystal_colour yellow
_exptl_crystal_density_diffrn 1.401
_exptl_crystal_density_method 'not measured'
_exptl_crystal_description block
_exptl_crystal_F_000 348
_exptl_crystal_size_max 0.2
_exptl_crystal_size_mid 0.2
_exptl_crystal_size_min 0.2
_refine_diff_density_max 0.635
_refine_diff_density_min -0.481
_refine_diff_density_rms 0.073
_refine_ls_abs_structure_details 'Flack H D (1983), Acta Cryst. A39, 876-881'
_refine_ls_abs_structure_Flack 0.00(8)
_refine_ls_extinction_method none
_refine_ls_goodness_of_fit_ref 1.035
_refine_ls_hydrogen_treatment constr
_refine_ls_matrix_type full
_refine_ls_number_parameters 219
_refine_ls_number_reflns 4295
_refine_ls_number_restraints 1
_refine_ls_restrained_S_all 1.035
_refine_ls_R_factor_all 0.0580
_refine_ls_R_factor_gt 0.0505
_refine_ls_shift/su_max 0.000
_refine_ls_shift/su_mean 0.000
_refine_ls_structure_factor_coef Fsqd
_refine_ls_weighting_details 'calc w=1/[\s^2^(Fo^2^)+(0.1000P)^2^+0.0000P] where P=(Fo^2^+2Fc^2^)/3'
_refine_ls_weighting_scheme calc
_refine_ls_wR_factor_gt 0.1373
_refine_ls_wR_factor_ref 0.1437
_reflns_number_gt 3800
_reflns_number_total 4295
_reflns_threshold_expression >2sigma(I)
_cod_data_source_file B814424A.txt
_cod_data_source_block C18H14N4OS
_cod_depositor_comments
;
 Replaced the incorrect bibliographical reference to the original
 publication with a proper one.

 Antanas Vaitkus,
 2019-09-18
;
_cod_original_sg_symbol_H-M P21
_cod_database_code 7200392

loop_
_symmetry_equiv_pos_as_xyz
'x, y, z'
'-x, y+1/2, -z'

loop_
_atom_site_label
_atom_site_type_symbol
_atom_site_fract_x
_atom_site_fract_y
_atom_site_fract_z
_atom_site_U_iso_or_equiv
_atom_site_adp_type
_atom_site_occupancy
_atom_site_symmetry_multiplicity
_atom_site_calc_flag
_atom_site_refinement_flags
_atom_site_disorder_assembly
_atom_site_disorder_group
S1 S 0.33939(7) 0.12908(7) 0.25035(6) 0.02937(16) Uani 1 1 d . . .
C21 C 0.5473(3) 0.1378(2) 0.2591(2) 0.0202(4) Uani 1 1 d . . .
N4 N 0.9033(2) 0.17519(18) 0.2633(2) 0.0211(4) Uani 1 1 d . . .
C6 C 0.1198(3) 0.6284(2) 0.0710(2) 0.0240(4) Uani 1 1 d . . .
H6 H 0.0334 0.6272 -0.0162 0.029 Uiso 1 1 calc R . .
N3 N 0.2507(2) 0.44143(19) 0.00227(19) 0.0226(4) Uani 1 1 d . . .
C1 C 0.5071(3) 0.4343(2) 0.2774(2) 0.0196(4) Uani 1 1 d . . .
N2 N 0.5001(2) 0.35041(17) 0.16456(18) 0.0194(4) Uani 1 1 d . . .
C3 C 0.3709(3) 0.3546(2) 0.0333(2) 0.0207(4) Uani 1 1 d . . .
C7 C 0.1200(3) 0.7243(2) 0.1680(3) 0.0275(5) Uani 1 1 d . . .
H7 H 0.0344 0.7880 0.1445 0.033 Uiso 1 1 calc R . .
C5 C 0.2499(3) 0.5335(2) 0.1045(2) 0.0201(4) Uani 1 1 d . . .
C8 C 0.3821(3) 0.2555(2) -0.0732(2) 0.0286(5) Uani 1 1 d . . .
H8A H 0.2875 0.2679 -0.1587 0.043 Uiso 1 1 calc R . .
H8B H 0.3748 0.1707 -0.0369 0.043 Uiso 1 1 calc R . .
H8C H 0.4913 0.2647 -0.0921 0.043 Uiso 1 1 calc R . .
O1 O 0.6208(2) 0.41909(16) 0.39415(15) 0.0244(3) Uani 1 1 d . . .
C12 C 0.9484(3) -0.1276(2) 0.4590(3) 0.0288(5) Uani 1 1 d . . .
H12 H 1.0365 -0.1850 0.5046 0.035 Uiso 1 1 calc R . .
C14 C 0.6446(3) -0.0659(2) 0.3930(2) 0.0238(5) Uani 1 1 d . . .
H14 H 0.5311 -0.0812 0.3938 0.029 Uiso 1 1 calc R . .
C11 C 0.9870(3) -0.0204(2) 0.3916(2) 0.0263(5) Uani 1 1 d . . .
H11 H 1.1008 -0.0061 0.3910 0.032 Uiso 1 1 calc R . .
C13 C 0.7754(3) -0.1498(2) 0.4586(2) 0.0285(5) Uani 1 1 d . . .
H13 H 0.7502 -0.2223 0.5034 0.034 Uiso 1 1 calc R . .
C16 C 0.3752(3) 0.6314(2) 0.3379(2) 0.0226(4) Uani 1 1 d . . .
H16 H 0.4585 0.6315 0.4265 0.027 Uiso 1 1 calc R . .
C17 C 0.2479(3) 0.7266(2) 0.3013(3) 0.0267(5) Uani 1 1 d . . .
H17 H 0.2471 0.7919 0.3648 0.032 Uiso 1 1 calc R . .
C15 C 0.3769(3) 0.5344(2) 0.2390(2) 0.0202(4) Uani 1 1 d . . .
C19 C 0.6819(3) 0.0443(2) 0.3240(2) 0.0194(4) Uani 1 1 d . . .
C18 C 0.8544(3) 0.0663(2) 0.3244(2) 0.0203(4) Uani 1 1 d . . .
N1 N 0.6102(2) 0.24283(17) 0.20154(19) 0.0188(4) Uani 1 1 d . . .
C22 C 0.7848(3) 0.2603(2) 0.2075(2) 0.0193(4) Uani 1 1 d . . .
C4 C 0.8335(3) 0.3822(2) 0.1492(3) 0.0266(5) Uani 1 1 d . . .
H4A H 0.8279 0.4531 0.2095 0.040 Uiso 1 1 calc R . .
H4B H 0.7537 0.3971 0.0567 0.040 Uiso 1 1 calc R . .
H4C H 0.9502 0.3748 0.1440 0.040 Uiso 1 1 calc R . .

loop_
_atom_site_aniso_label
_atom_site_aniso_U_11
_atom_site_aniso_U_22
_atom_site_aniso_U_33
_atom_site_aniso_U_23
_atom_site_aniso_U_13
_atom_site_aniso_U_12
S1 0.0213(3) 0.0322(3) 0.0356(3) 0.0068(3) 0.0103(2) 0.0005(3)
C21 0.0197(9) 0.0226(10) 0.0183(9) -0.0018(8) 0.0060(7) -0.0008(9)
N4 0.0218(9) 0.0184(8) 0.0256(9) -0.0002(7) 0.0110(7) 0.0007(7)
C6 0.0211(9) 0.0239(9) 0.0280(10) 0.0093(10) 0.0092(8) 0.0030(10)
N3 0.0230(9) 0.0230(8) 0.0212(9) 0.0004(7) 0.0061(7) 0.0006(8)
C1 0.0187(10) 0.0193(9) 0.0224(10) -0.0013(8) 0.0088(8) -0.0019(8)
N2 0.0189(8) 0.0175(8) 0.0215(8) 0.0000(7) 0.0058(7) 0.0046(7)
C3 0.0225(10) 0.0204(10) 0.0199(10) 0.0000(8) 0.0077(8) 0.0006(8)
C7 0.0255(11) 0.0241(11) 0.0371(13) 0.0065(10) 0.0160(10) 0.0076(9)
C5 0.0207(10) 0.0186(9) 0.0239(10) 0.0024(8) 0.0111(8) 0.0000(8)
C8 0.0330(13) 0.0272(12) 0.0231(11) -0.0036(9) 0.0053(9) 0.0051(10)
O1 0.0238(8) 0.0294(8) 0.0192(7) 0.0026(6) 0.0057(6) 0.0117(7)
C12 0.0313(13) 0.0283(12) 0.0271(11) 0.0062(10) 0.0096(9) 0.0113(10)
C14 0.0262(11) 0.0225(10) 0.0258(11) 0.0023(9) 0.0124(9) -0.0014(9)
C11 0.0222(11) 0.0289(12) 0.0286(12) 0.0049(9) 0.0092(9) 0.0063(9)
C13 0.0366(13) 0.0229(11) 0.0290(11) 0.0058(9) 0.0144(10) 0.0014(10)
C16 0.0236(10) 0.0206(9) 0.0263(10) -0.0015(9) 0.0118(8) -0.0016(10)
C17 0.0292(12) 0.0215(10) 0.0344(12) -0.0002(9) 0.0173(10) 0.0029(9)
C15 0.0181(10) 0.0191(9) 0.0253(10) 0.0009(8) 0.0097(8) -0.0020(8)
C19 0.0213(10) 0.0174(9) 0.0205(9) -0.0002(8) 0.0081(8) -0.0003(8)
C18 0.0232(10) 0.0188(9) 0.0207(10) 0.0006(8) 0.0097(8) 0.0025(8)
N1 0.0169(8) 0.0171(8) 0.0227(8) 0.0013(7) 0.0068(7) 0.0031(7)
C22 0.0171(10) 0.0191(10) 0.0242(10) -0.0010(8) 0.0099(8) -0.0004(8)
C4 0.0274(11) 0.0195(10) 0.0364(12) 0.0035(9) 0.0147(10) 0.0007(9)

loop_
_atom_type_symbol
_atom_type_description
_atom_type_scat_dispersion_real
_atom_type_scat_dispersion_imag
_atom_type_scat_source
C C 0.0033 0.0016 'International Tables Vol C Tables 4.2.6.8 and 6.1.1.4'
H H 0.0000 0.0000 'International Tables Vol C Tables 4.2.6.8 and 6.1.1.4'
N N 0.0061 0.0033 'International Tables Vol C Tables 4.2.6.8 and 6.1.1.4'
O O 0.0106 0.0060 'International Tables Vol C Tables 4.2.6.8 and 6.1.1.4'
S S 0.1246 0.1234 'International Tables Vol C Tables 4.2.6.8 and 6.1.1.4'

loop_
_geom_angle_atom_site_label_1
_geom_angle_atom_site_label_2
_geom_angle_atom_site_label_3
_geom_angle
_geom_angle_site_symmetry_1
_geom_angle_site_symmetry_3
_geom_angle_publ_flag
N1 C21 C19 112.91(18) . . ?
N1 C21 S1 120.82(16) . . ?
C19 C21 S1 126.27(17) . . ?
C22 N4 C18 118.01(19) . . ?
C7 C6 C5 119.9(2) . . ?
C7 C6 H6 120.1 . . ?
C5 C6 H6 120.1 . . ?
C3 N3 C5 118.37(19) . . ?
O1 C1 N2 120.28(19) . . ?
O1 C1 C15 126.9(2) . . ?
N2 C1 C15 112.78(18) . . ?
C3 N2 N1 119.80(17) . . ?
C3 N2 C1 124.27(17) . . ?
N1 N2 C1 114.55(17) . . ?
N3 C3 N2 122.14(19) . . ?
N3 C3 C8 120.9(2) . . ?
N2 C3 C8 116.88(19) . . ?
C6 C7 C17 120.9(2) . . ?
C6 C7 H7 119.5 . . ?
C17 C7 H7 119.5 . . ?
N3 C5 C6 118.5(2) . . ?
N3 C5 C15 122.18(19) . . ?
C6 C5 C15 119.3(2) . . ?
C3 C8 H8A 109.5 . . ?
C3 C8 H8B 109.5 . . ?
H8A C8 H8B 109.5 . . ?
C3 C8 H8C 109.5 . . ?
H8A C8 H8C 109.5 . . ?
H8B C8 H8C 109.5 . . ?
C11 C12 C13 120.1(2) . . ?
C11 C12 H12 120.0 . . ?
C13 C12 H12 120.0 . . ?
C13 C14 C19 119.9(2) . . ?
C13 C14 H14 120.0 . . ?
C19 C14 H14 120.0 . . ?
C12 C11 C18 119.8(2) . . ?
C12 C11 H11 120.1 . . ?
C18 C11 H11 120.1 . . ?
C14 C13 C12 120.7(2) . . ?
C14 C13 H13 119.6 . . ?
C12 C13 H13 119.6 . . ?
C17 C16 C15 119.3(2) . . ?
C17 C16 H16 120.4 . . ?
C15 C16 H16 120.4 . . ?
C16 C17 C7 120.0(2) . . ?
C16 C17 H17 120.0 . . ?
C7 C17 H17 120.0 . . ?
C5 C15 C16 120.6(2) . . ?
C5 C15 C1 119.97(19) . . ?
C16 C15 C1 119.47(19) . . ?
C18 C19 C14 119.3(2) . . ?
C18 C19 C21 119.54(19) . . ?
C14 C19 C21 121.1(2) . . ?
C11 C18 N4 116.9(2) . . ?
C11 C18 C19 120.2(2) . . ?
N4 C18 C19 122.87(19) . . ?
C21 N1 N2 116.63(17) . . ?
C21 N1 C22 124.81(18) . . ?
N2 N1 C22 116.91(17) . . ?
N4 C22 N1 121.79(19) . . ?
N4 C22 C4 119.9(2) . . ?
N1 C22 C4 118.33(19) . . ?
C22 C4 H4A 109.5 . . ?
C22 C4 H4B 109.5 . . ?
H4A C4 H4B 109.5 . . ?
C22 C4 H4C 109.5 . . ?
H4A C4 H4C 109.5 . . ?
H4B C4 H4C 109.5 . . ?

loop_
_geom_bond_atom_site_label_1
_geom_bond_atom_site_label_2
_geom_bond_distance
_geom_bond_site_symmetry_2
_geom_bond_publ_flag
S1 C21 1.652(2) . ?
C21 N1 1.398(3) . ?
C21 C19 1.448(3) . ?
N4 C22 1.292(3) . ?
N4 C18 1.397(3) . ?
C6 C7 1.389(4) . ?
C6 C5 1.400(3) . ?
C6 H6 0.9300 . ?
N3 C3 1.287(3) . ?
N3 C5 1.400(3) . ?
C1 O1 1.249(2) . ?
C1 N2 1.411(3) . ?
C1 C15 1.440(3) . ?
N2 C3 1.398(3) . ?
N2 N1 1.401(2) . ?
C3 C8 1.503(3) . ?
C7 C17 1.408(3) . ?
C7 H7 0.9300 . ?
C5 C15 1.412(3) . ?
C8 H8A 0.9600 . ?
C8 H8B 0.9600 . ?
C8 H8C 0.9600 . ?
C12 C11 1.384(3) . ?
C12 C13 1.411(4) . ?
C12 H12 0.9300 . ?
C14 C13 1.366(3) . ?
C14 C19 1.414(3) . ?
C14 H14 0.9300 . ?
C11 C18 1.397(3) . ?
C11 H11 0.9300 . ?
C13 H13 0.9300 . ?
C16 C17 1.387(3) . ?
C16 C15 1.413(3) . ?
C16 H16 0.9300 . ?
C17 H17 0.9300 . ?
C19 C18 1.407(3) . ?
N1 C22 1.401(3) . ?
C22 C4 1.495(3) . ?
C4 H4A 0.9600 . ?
C4 H4B 0.9600 . ?
C4 H4C 0.9600 . ?

loop_
_geom_torsion_atom_site_label_1
_geom_torsion_atom_site_label_2
_geom_torsion_atom_site_label_3
_geom_torsion_atom_site_label_4
_geom_torsion
_geom_torsion_site_symmetry_1
_geom_torsion_site_symmetry_2
_geom_torsion_site_symmetry_3
_geom_torsion_site_symmetry_4
_geom_torsion_publ_flag
O1 C1 N2 C3 175.5(2) . . . . ?
C15 C1 N2 C3 -6.2(3) . . . . ?
O1 C1 N2 N1 9.0(3) . . . . ?
C15 C1 N2 N1 -172.68(17) . . . . ?
C5 N3 C3 N2 -0.6(3) . . . . ?
C5 N3 C3 C8 -178.1(2) . . . . ?
N1 N2 C3 N3 169.6(2) . . . . ?
C1 N2 C3 N3 3.7(3) . . . . ?
N1 N2 C3 C8 -12.8(3) . . . . ?
C1 N2 C3 C8 -178.6(2) . . . . ?
C5 C6 C7 C17 -1.1(3) . . . . ?
C3 N3 C5 C6 179.8(2) . . . . ?
C3 N3 C5 C15 0.6(3) . . . . ?
C7 C6 C5 N3 -177.22(19) . . . . ?
C7 C6 C5 C15 2.0(3) . . . . ?
C13 C12 C11 C18 0.6(4) . . . . ?
C19 C14 C13 C12 0.3(4) . . . . ?
C11 C12 C13 C14 -0.5(4) . . . . ?
C15 C16 C17 C7 1.4(3) . . . . ?
C6 C7 C17 C16 -0.6(3) . . . . ?
N3 C5 C15 C16 177.92(19) . . . . ?
C6 C5 C15 C16 -1.2(3) . . . . ?
N3 C5 C15 C1 -3.5(3) . . . . ?
C6 C5 C15 C1 177.3(2) . . . . ?
C17 C16 C15 C5 -0.4(3) . . . . ?
C17 C16 C15 C1 -179.0(2) . . . . ?
O1 C1 C15 C5 -176.0(2) . . . . ?
N2 C1 C15 C5 5.9(3) . . . . ?
O1 C1 C15 C16 2.6(3) . . . . ?
N2 C1 C15 C16 -175.55(18) . . . . ?
C13 C14 C19 C18 -0.2(3) . . . . ?
C13 C14 C19 C21 -177.3(2) . . . . ?
N1 C21 C19 C18 0.3(3) . . . . ?
S1 C21 C19 C18 -179.24(17) . . . . ?
N1 C21 C19 C14 177.35(19) . . . . ?
S1 C21 C19 C14 -2.2(3) . . . . ?
C12 C11 C18 N4 177.4(2) . . . . ?
C12 C11 C18 C19 -0.5(3) . . . . ?
C22 N4 C18 C11 -176.2(2) . . . . ?
C22 N4 C18 C19 1.7(3) . . . . ?
C14 C19 C18 C11 0.3(3) . . . . ?
C21 C19 C18 C11 177.4(2) . . . . ?
C14 C19 C18 N4 -177.5(2) . . . . ?
C21 C19 C18 N4 -0.4(3) . . . . ?
C19 C21 N1 N2 -166.42(17) . . . . ?
S1 C21 N1 N2 13.2(3) . . . . ?
C19 C21 N1 C22 -1.6(3) . . . . ?
S1 C21 N1 C22 178.05(16) . . . . ?
C3 N2 N1 C21 -84.7(2) . . . . ?
C1 N2 N1 C21 82.5(2) . . . . ?
C3 N2 N1 C22 109.3(2) . . . . ?
C1 N2 N1 C22 -83.6(2) . . . . ?
C18 N4 C22 N1 -2.9(3) . . . . ?
C18 N4 C22 C4 176.13(19) . . . . ?
C21 N1 C22 N4 3.0(3) . . . . ?
N2 N1 C22 N4 167.8(2) . . . . ?
C21 N1 C22 C4 -176.0(2) . . . . ?
N2 N1 C22 C4 -11.2(3) . . . . ?

loop_
_cod_related_entry_id
_cod_related_entry_database
_cod_related_entry_code
1 ChemSpider 30653547
